data_4121117
loop_
_publ_author_name
'Yun-Rong Chen'
'Wei-Liang Duan'

_publ_section_title
;
 Silver-Mediated Oxidative C-H/P-H Functionalization: An Efficient Route
 for the Synthesis of Benzo[b]phosphole Oxides
;
_journal_name_full 'Journal of the American Chemical Society'
_journal_page_first 16754
_journal_page_last 16757
_journal_paper_doi 10.1021/ja407373g
_journal_volume 135
_journal_year 2013
_chemical_formula_sum 'C23 H20 O3.5 P'
_chemical_formula_weight 383.36
_chemical_name_systematic
; 
 ? 
;
_space_group_IT_number 14
_symmetry_cell_setting monoclinic
_symmetry_space_group_name_Hall '-P 2yn'
_symmetry_space_group_name_H-M 'P 1 21/n 1'
_atom_sites_solution_hydrogens geom
_atom_sites_solution_primary direct
_atom_sites_solution_secondary difmap
_audit_creation_method SHELXL-97
_cell_angle_alpha 90.00
_cell_angle_beta 106.107(2)
_cell_angle_gamma 90.00
_cell_formula_units_Z 4
_cell_length_a 12.6037(11)
_cell_length_b 10.2402(9)
_cell_length_c 15.9169(14)
_cell_measurement_reflns_used 1903
_cell_measurement_temperature 293(2)
_cell_measurement_theta_max 45.735
_cell_measurement_theta_min 4.787
_cell_volume 1973.7(3)
_computing_cell_refinement 'Bruker SMART'
_computing_data_collection 'Bruker SMART'
_computing_data_reduction 'Bruker SHELXTL'
_computing_molecular_graphics 'Bruker SHELXTL'
_computing_publication_material 'Bruker SHELXTL'
_computing_structure_refinement 'SHELXL-97 (Sheldrick, 1997)'
_computing_structure_solution 'SHELXS-97 (Sheldrick, 1990)'
_diffrn_ambient_temperature 293(2)
_diffrn_measured_fraction_theta_full 1.000
_diffrn_measured_fraction_theta_max 1.000
_diffrn_measurement_device_type 'CCD area detector'
_diffrn_measurement_method 'phi and omega scans'
_diffrn_radiation_monochromator graphite
_diffrn_radiation_source 'fine-focus sealed tube'
_diffrn_radiation_type MoK\a
_diffrn_radiation_wavelength 0.71073
_diffrn_reflns_av_R_equivalents 0.0390
_diffrn_reflns_av_sigmaI/netI 0.0437
_diffrn_reflns_limit_h_max 12
_diffrn_reflns_limit_h_min -15
_diffrn_reflns_limit_k_max 12
_diffrn_reflns_limit_k_min -9
_diffrn_reflns_limit_l_max 19
_diffrn_reflns_limit_l_min -18
_diffrn_reflns_number 11649
_diffrn_reflns_theta_full 26.00
_diffrn_reflns_theta_max 26.00
_diffrn_reflns_theta_min 1.83
_exptl_absorpt_coefficient_mu 0.162
_exptl_absorpt_correction_T_max 1.00000
_exptl_absorpt_correction_T_min 0.31154
_exptl_absorpt_correction_type empirical
_exptl_absorpt_process_details sadabs
_exptl_crystal_colour colorless
_exptl_crystal_density_diffrn 1.290
_exptl_crystal_description prismatic
_exptl_crystal_F_000 804
_exptl_crystal_size_max 0.167
_exptl_crystal_size_mid 0.134
_exptl_crystal_size_min 0.111
_refine_diff_density_max 0.310
_refine_diff_density_min -0.322
_refine_diff_density_rms 0.045
_refine_ls_extinction_method none
_refine_ls_goodness_of_fit_ref 1.041
_refine_ls_hydrogen_treatment mixed
_refine_ls_matrix_type full
_refine_ls_number_parameters 253
_refine_ls_number_reflns 3878
_refine_ls_number_restraints 0
_refine_ls_restrained_S_all 1.041
_refine_ls_R_factor_all 0.0720
_refine_ls_R_factor_gt 0.0498
_refine_ls_shift/su_max 0.001
_refine_ls_shift/su_mean 0.000
_refine_ls_structure_factor_coef Fsqd
_refine_ls_weighting_details 'calc w=1/[\s^2^(Fo^2^)+(0.0664P)^2^+0.4721P] where P=(Fo^2^+2Fc^2^)/3'
_refine_ls_weighting_scheme calc
_refine_ls_wR_factor_gt 0.1279
_refine_ls_wR_factor_ref 0.1407
_reflns_number_gt 2774
_reflns_number_total 3878
_reflns_threshold_expression >2sigma(I)
_cod_data_source_file ja407373g_si_004.cif
_cod_data_source_block cd213331
_cod_original_formula_sum 'C23 H20 O3.50 P'
_cod_database_code 4121117

loop_
_symmetry_equiv_pos_as_xyz
'x, y, z'
'-x+1/2, y+1/2, -z+1/2'
'-x, -y, -z'
'x-1/2, -y-1/2, z-1/2'

loop_
_atom_site_label
_atom_site_type_symbol
_atom_site_fract_x
_atom_site_fract_y
_atom_site_fract_z
_atom_site_U_iso_or_equiv
_atom_site_adp_type
_atom_site_occupancy
_atom_site_symmetry_multiplicity
_atom_site_calc_flag
_atom_site_refinement_flags
P1 P 0.76650(4) 0.79858(6) 1.03701(4) 0.03962(19) Uani 1 1 d .
O1 O 0.70129(12) 0.92054(16) 1.02465(10) 0.0504(4) Uani 1 1 d .
O2 O 0.61404(15) 0.5846(2) 0.82643(12) 0.0766(6) Uani 1 1 d .
O3 O 0.56302(12) 0.67133(19) 0.93744(11) 0.0591(5) Uani 1 1 d .
C1 C 0.91054(17) 0.8182(2) 1.04580(14) 0.0420(5) Uani 1 1 d .
C2 C 0.99043(19) 0.8865(3) 1.10691(16) 0.0515(6) Uani 1 1 d .
H2 H 0.9738 0.9265 1.1541 0.062 Uiso 1 1 calc R
C3 C 1.0956(2) 0.8942(3) 1.09664(18) 0.0585(7) Uani 1 1 d .
H3 H 1.1500 0.9410 1.1368 0.070 Uiso 1 1 calc R
C4 C 1.12047(19) 0.8337(3) 1.02780(18) 0.0609(7) Uani 1 1 d .
H4 H 1.1916 0.8404 1.0218 0.073 Uiso 1 1 calc R
C5 C 1.04173(19) 0.7625(3) 0.96685(16) 0.0530(6) Uani 1 1 d .
H5 H 1.0597 0.7204 0.9209 0.064 Uiso 1 1 calc R
C6 C 0.93554(17) 0.7554(2) 0.97588(14) 0.0421(5) Uani 1 1 d .
C7 C 0.83982(18) 0.6852(2) 0.91700(14) 0.0417(5) Uani 1 1 d .
C8 C 0.74600(17) 0.6949(2) 0.94186(14) 0.0422(5) Uani 1 1 d .
C9 C 0.63666(18) 0.6421(2) 0.89445(15) 0.0467(6) Uani 1 1 d .
C10 C 0.4488(2) 0.6341(4) 0.8968(2) 0.0760(9) Uani 1 1 d .
H10A H 0.4438 0.5407 0.8863 0.091 Uiso 1 1 calc R
H10B H 0.4211 0.6786 0.8413 0.091 Uiso 1 1 calc R
C11 C 0.3830(2) 0.6712(4) 0.9567(2) 0.0979(12) Uani 1 1 d .
H11A H 0.4091 0.6239 1.0106 0.147 Uiso 1 1 calc R
H11B H 0.3067 0.6504 0.9302 0.147 Uiso 1 1 calc R
H11C H 0.3903 0.7632 0.9682 0.147 Uiso 1 1 calc R
C12 C 0.75337(17) 0.7064(2) 1.12934(14) 0.0415(5) Uani 1 1 d .
C13 C 0.6638(2) 0.7294(3) 1.16133(16) 0.0559(7) Uani 1 1 d .
H13 H 0.6095 0.7882 1.1328 0.067 Uiso 1 1 calc R
C14 C 0.6545(2) 0.6659(3) 1.23508(18) 0.0675(8) Uani 1 1 d .
H14 H 0.5937 0.6815 1.2559 0.081 Uiso 1 1 calc R
C15 C 0.7334(3) 0.5805(3) 1.27751(19) 0.0733(9) Uani 1 1 d .
H15 H 0.7276 0.5390 1.3280 0.088 Uiso 1 1 calc R
C16 C 0.8219(2) 0.5557(4) 1.2458(2) 0.0884(11) Uani 1 1 d .
H16 H 0.8754 0.4961 1.2744 0.106 Uiso 1 1 calc R
C17 C 0.8322(2) 0.6178(3) 1.1724(2) 0.0701(8) Uani 1 1 d .
H17 H 0.8927 0.6002 1.1515 0.084 Uiso 1 1 calc R
C18 C 0.85402(18) 0.6155(2) 0.83945(15) 0.0463(6) Uani 1 1 d .
C19 C 0.8471(2) 0.4799(3) 0.83390(17) 0.0607(7) Uani 1 1 d .
H19 H 0.8320 0.4324 0.8790 0.073 Uiso 1 1 calc R
C20 C 0.8624(2) 0.4156(3) 0.7623(2) 0.0741(9) Uani 1 1 d .
H20 H 0.8580 0.3250 0.7594 0.089 Uiso 1 1 calc R
C21 C 0.8839(2) 0.4844(4) 0.6958(2) 0.0726(9) Uani 1 1 d .
H21 H 0.8940 0.4405 0.6475 0.087 Uiso 1 1 calc R
C22 C 0.8909(2) 0.6183(4) 0.69954(17) 0.0691(9) Uani 1 1 d .
H22 H 0.9052 0.6645 0.6536 0.083 Uiso 1 1 calc R
C23 C 0.87652(19) 0.6851(3) 0.77206(16) 0.0564(7) Uani 1 1 d .
H23 H 0.8820 0.7757 0.7750 0.068 Uiso 1 1 calc R
O4 O 1.0058(5) 0.5132(8) 0.5517(4) 0.128(2) Uiso 0.50 1 d P
H4A H 0.9747(15) 0.5825(19) 0.5203(12) 0.082(5) Uiso 1 1 d .

loop_
_atom_site_aniso_label
_atom_site_aniso_U_11
_atom_site_aniso_U_22
_atom_site_aniso_U_33
_atom_site_aniso_U_23
_atom_site_aniso_U_13
_atom_site_aniso_U_12
P1 0.0355(3) 0.0466(4) 0.0354(3) -0.0011(3) 0.0075(2) 0.0001(2)
O1 0.0469(9) 0.0525(10) 0.0491(9) 0.0024(8) 0.0090(7) 0.0075(7)
O2 0.0567(11) 0.1150(18) 0.0558(11) -0.0324(12) 0.0119(9) -0.0167(11)
O3 0.0368(9) 0.0814(13) 0.0574(10) -0.0178(9) 0.0099(7) -0.0101(8)
C1 0.0379(12) 0.0427(13) 0.0430(12) 0.0035(10) 0.0073(9) -0.0019(9)
C2 0.0448(13) 0.0561(16) 0.0480(14) -0.0040(12) 0.0034(10) -0.0043(11)
C3 0.0431(14) 0.0608(17) 0.0636(17) 0.0002(14) 0.0015(12) -0.0090(12)
C4 0.0337(13) 0.075(2) 0.0720(18) 0.0065(15) 0.0107(12) -0.0067(12)
C5 0.0430(13) 0.0633(17) 0.0541(14) 0.0029(13) 0.0158(11) 0.0017(12)
C6 0.0407(12) 0.0442(13) 0.0419(12) 0.0036(10) 0.0123(9) -0.0013(10)
C7 0.0432(12) 0.0446(14) 0.0369(11) 0.0036(10) 0.0105(9) 0.0021(10)
C8 0.0404(12) 0.0504(14) 0.0345(11) 0.0004(10) 0.0082(9) -0.0021(10)
C9 0.0425(13) 0.0551(15) 0.0387(12) -0.0016(11) 0.0051(10) -0.0059(11)
C10 0.0404(14) 0.096(2) 0.084(2) -0.0231(18) 0.0060(14) -0.0139(15)
C11 0.0459(17) 0.141(3) 0.111(3) -0.010(3) 0.0283(17) -0.0116(19)
C12 0.0394(12) 0.0451(13) 0.0373(11) -0.0021(10) 0.0062(9) -0.0034(10)
C13 0.0552(15) 0.0616(17) 0.0548(15) 0.0075(13) 0.0220(12) 0.0078(12)
C14 0.0736(19) 0.077(2) 0.0612(17) 0.0106(15) 0.0335(14) 0.0022(15)
C15 0.0706(19) 0.089(2) 0.0567(17) 0.0267(16) 0.0127(14) -0.0173(17)
C16 0.0589(19) 0.104(3) 0.097(2) 0.058(2) 0.0124(17) 0.0119(17)
C17 0.0462(15) 0.083(2) 0.082(2) 0.0342(17) 0.0208(13) 0.0126(14)
C18 0.0369(12) 0.0577(16) 0.0425(13) -0.0042(11) 0.0083(9) 0.0023(10)
C19 0.0606(16) 0.0609(18) 0.0566(15) -0.0050(13) 0.0097(12) 0.0085(13)
C20 0.0662(18) 0.074(2) 0.076(2) -0.0255(17) 0.0098(15) 0.0099(15)
C21 0.0458(15) 0.102(3) 0.0665(19) -0.0352(19) 0.0099(13) 0.0028(15)
C22 0.0470(15) 0.115(3) 0.0488(16) -0.0049(17) 0.0183(12) -0.0069(16)
C23 0.0462(14) 0.0744(19) 0.0507(14) -0.0039(13) 0.0169(11) -0.0031(12)

loop_
_atom_type_symbol
_atom_type_description
_atom_type_scat_dispersion_real
_atom_type_scat_dispersion_imag
_atom_type_scat_source
C C 0.0033 0.0016 'International Tables Vol C Tables 4.2.6.8 and 6.1.1.4'
H H 0.0000 0.0000 'International Tables Vol C Tables 4.2.6.8 and 6.1.1.4'
O O 0.0106 0.0060 'International Tables Vol C Tables 4.2.6.8 and 6.1.1.4'
P P 0.1023 0.0942 'International Tables Vol C Tables 4.2.6.8 and 6.1.1.4'

loop_
_geom_angle_atom_site_label_1
_geom_angle_atom_site_label_2
_geom_angle_atom_site_label_3
_geom_angle
_geom_angle_site_symmetry_1
O1 P1 C12 112.32(10) .
O1 P1 C1 115.44(10) .
C12 P1 C1 108.47(10) .
O1 P1 C8 116.09(10) .
C12 P1 C8 110.67(11) .
C1 P1 C8 92.14(10) .
C9 O3 C10 117.2(2) .
C2 C1 C6 120.9(2) .
C2 C1 P1 129.53(19) .
C6 C1 P1 109.52(16) .
C1 C2 C3 118.8(2) .
C1 C2 H2 120.6 .
C3 C2 H2 120.6 .
C4 C3 C2 120.6(2) .
C4 C3 H3 119.7 .
C2 C3 H3 119.7 .
C3 C4 C5 121.3(2) .
C3 C4 H4 119.3 .
C5 C4 H4 119.3 .
C4 C5 C6 118.6(2) .
C4 C5 H5 120.7 .
C6 C5 H5 120.7 .
C5 C6 C1 119.8(2) .
C5 C6 C7 126.6(2) .
C1 C6 C7 113.65(19) .
C8 C7 C18 126.8(2) .
C8 C7 C6 113.7(2) .
C18 C7 C6 119.54(19) .
C7 C8 C9 126.3(2) .
C7 C8 P1 110.80(16) .
C9 C8 P1 122.60(17) .
O2 C9 O3 123.5(2) .
O2 C9 C8 126.7(2) .
O3 C9 C8 109.8(2) .
O3 C10 C11 108.1(2) .
O3 C10 H10A 110.1 .
C11 C10 H10A 110.1 .
O3 C10 H10B 110.1 .
C11 C10 H10B 110.1 .
H10A C10 H10B 108.4 .
C10 C11 H11A 109.5 .
C10 C11 H11B 109.5 .
H11A C11 H11B 109.5 .
C10 C11 H11C 109.5 .
H11A C11 H11C 109.5 .
H11B C11 H11C 109.5 .
C17 C12 C13 118.6(2) .
C17 C12 P1 122.44(18) .
C13 C12 P1 118.88(18) .
C14 C13 C12 120.4(2) .
C14 C13 H13 119.8 .
C12 C13 H13 119.8 .
C15 C14 C13 120.3(3) .
C15 C14 H14 119.8 .
C13 C14 H14 119.8 .
C14 C15 C16 119.8(3) .
C14 C15 H15 120.1 .
C16 C15 H15 120.1 .
C17 C16 C15 120.6(3) .
C17 C16 H16 119.7 .
C15 C16 H16 119.7 .
C16 C17 C12 120.3(3) .
C16 C17 H17 119.9 .
C12 C17 H17 119.9 .
C23 C18 C19 119.2(2) .
C23 C18 C7 119.8(2) .
C19 C18 C7 120.9(2) .
C20 C19 C18 120.6(3) .
C20 C19 H19 119.7 .
C18 C19 H19 119.7 .
C21 C20 C19 120.1(3) .
C21 C20 H20 120.0 .
C19 C20 H20 120.0 .
C20 C21 C22 120.5(3) .
C20 C21 H21 119.7 .
C22 C21 H21 119.7 .
C21 C22 C23 120.2(3) .
C21 C22 H22 119.9 .
C23 C22 H22 119.9 .
C18 C23 C22 119.4(3) .
C18 C23 H23 120.3 .
C22 C23 H23 120.3 .
O4 O4 H4A 70.5(14) 3_766

loop_
_geom_bond_atom_site_label_1
_geom_bond_atom_site_label_2
_geom_bond_distance
_geom_bond_site_symmetry_2
P1 O1 1.4779(17) .
P1 C12 1.793(2) .
P1 C1 1.793(2) .
P1 C8 1.808(2) .
O2 C9 1.195(3) .
O3 C9 1.331(3) .
O3 C10 1.455(3) .
C1 C2 1.380(3) .
C1 C6 1.395(3) .
C2 C3 1.383(4) .
C2 H2 0.9300 .
C3 C4 1.369(4) .
C3 H3 0.9300 .
C4 C5 1.387(4) .
C4 H4 0.9300 .
C5 C6 1.387(3) .
C5 H5 0.9300 .
C6 C7 1.491(3) .
C7 C8 1.351(3) .
C7 C18 1.479(3) .
C8 C9 1.478(3) .
C10 C11 1.476(4) .
C10 H10A 0.9700 .
C10 H10B 0.9700 .
C11 H11A 0.9600 .
C11 H11B 0.9600 .
C11 H11C 0.9600 .
C12 C17 1.380(3) .
C12 C13 1.381(3) .
C13 C14 1.375(4) .
C13 H13 0.9300 .
C14 C15 1.355(4) .
C14 H14 0.9300 .
C15 C16 1.369(4) .
C15 H15 0.9300 .
C16 C17 1.367(4) .
C16 H16 0.9300 .
C17 H17 0.9300 .
C18 C23 1.381(3) .
C18 C19 1.393(4) .
C19 C20 1.375(4) .
C19 H19 0.9300 .
C20 C21 1.359(5) .
C20 H20 0.9300 .
C21 C22 1.374(5) .
C21 H21 0.9300 .
C22 C23 1.396(4) .
C22 H22 0.9300 .
C23 H23 0.9300 .
O4 O4 1.633(12) 3_766
O4 H4A 0.893(18) .

loop_
_geom_torsion_atom_site_label_1
_geom_torsion_atom_site_label_2
_geom_torsion_atom_site_label_3
_geom_torsion_atom_site_label_4
_geom_torsion
O1 P1 C1 C2 61.0(3)
C12 P1 C1 C2 -66.0(2)
C8 P1 C1 C2 -178.7(2)
O1 P1 C1 C6 -116.52(17)
C12 P1 C1 C6 116.45(17)
C8 P1 C1 C6 3.81(18)
C6 C1 C2 C3 1.4(4)
P1 C1 C2 C3 -175.84(19)
C1 C2 C3 C4 -0.9(4)
C2 C3 C4 C5 -0.4(4)
C3 C4 C5 C6 1.2(4)
C4 C5 C6 C1 -0.7(4)
C4 C5 C6 C7 179.4(2)
C2 C1 C6 C5 -0.6(4)
P1 C1 C6 C5 177.13(18)
C2 C1 C6 C7 179.3(2)
P1 C1 C6 C7 -2.9(2)
C5 C6 C7 C8 179.9(2)
C1 C6 C7 C8 0.0(3)
C5 C6 C7 C18 -0.8(4)
C1 C6 C7 C18 179.3(2)
C18 C7 C8 C9 -2.7(4)
C6 C7 C8 C9 176.5(2)
C18 C7 C8 P1 -176.29(19)
C6 C7 C8 P1 2.9(2)
O1 P1 C8 C7 115.90(17)
C12 P1 C8 C7 -114.56(17)
C1 P1 C8 C7 -3.90(18)
O1 P1 C8 C9 -58.0(2)
C12 P1 C8 C9 71.5(2)
C1 P1 C8 C9 -177.79(19)
C10 O3 C9 O2 -2.1(4)
C10 O3 C9 C8 176.0(2)
C7 C8 C9 O2 -1.2(4)
P1 C8 C9 O2 171.7(2)
C7 C8 C9 O3 -179.2(2)
P1 C8 C9 O3 -6.3(3)
C9 O3 C10 C11 177.9(3)
O1 P1 C12 C17 -156.4(2)
C1 P1 C12 C17 -27.6(3)
C8 P1 C12 C17 72.1(2)
O1 P1 C12 C13 20.3(2)
C1 P1 C12 C13 149.1(2)
C8 P1 C12 C13 -111.3(2)
C17 C12 C13 C14 0.6(4)
P1 C12 C13 C14 -176.2(2)
C12 C13 C14 C15 0.4(5)
C13 C14 C15 C16 -1.2(5)
C14 C15 C16 C17 1.0(5)
C15 C16 C17 C12 0.0(5)
C13 C12 C17 C16 -0.8(4)
P1 C12 C17 C16 175.9(3)
C8 C7 C18 C23 113.5(3)
C6 C7 C18 C23 -65.7(3)
C8 C7 C18 C19 -67.7(3)
C6 C7 C18 C19 113.1(3)
C23 C18 C19 C20 0.0(4)
C7 C18 C19 C20 -178.8(2)
C18 C19 C20 C21 -0.4(4)
C19 C20 C21 C22 0.2(4)
C20 C21 C22 C23 0.4(4)
C19 C18 C23 C22 0.5(4)
C7 C18 C23 C22 179.4(2)
C21 C22 C23 C18 -0.7(4)
